data_1513000
loop_
_publ_author_name
'Shu-Hua Zhang'
'Yi Dong Zhang'
'Hua Hong Zou'
'Jing Jing Guo'
'He Ping Li'
'You Song'
'Hong Liang'

_publ_section_title
;
 A family of cubane cobalt and nickel clusters: Syntheses, structures and
 magnetic properties
;
_journal_name_full
;
Inorganica Chimica Acta
;
_journal_page_first 119
_journal_page_last 125
_journal_paper_doi 10.1016/j.ica.2012.10.032
_journal_volume 396
_journal_year 2013
_chemical_formula_sum 'C40 H56 Co4 O20'
_chemical_formula_weight 1092.57
_space_group_IT_number 88
_symmetry_cell_setting tetragonal
_symmetry_space_group_name_Hall '-I 4ad'
_symmetry_space_group_name_H-M 'I 41/a :2'
_atom_sites_solution_hydrogens geom
_atom_sites_solution_primary direct
_atom_sites_solution_secondary difmap
_cell_angle_alpha 90.00
_cell_angle_beta 90.00
_cell_angle_gamma 90.00
_cell_formula_units_Z 4
_cell_length_a 22.105(2)
_cell_length_b 22.105(2)
_cell_length_c 9.754(2)
_cell_measurement_reflns_used 4894
_cell_measurement_temperature 173(2)
_cell_measurement_theta_max 26.99
_cell_measurement_theta_min 2.28
_cell_volume 4766.1(12)
_computing_cell_refinement 'Bruker SMART'
_computing_data_collection 'Bruker SMART'
_computing_data_reduction 'Bruker SAINT'
_computing_molecular_graphics 'Bruker SHELXTL'
_computing_publication_material 'Bruker SHELXTL'
_computing_structure_refinement 'SHELXL-97 (Sheldrick, 1997)'
_computing_structure_solution 'SHELXS-97 (Sheldrick, 1990)'
_diffrn_ambient_temperature 173(2)
_diffrn_measured_fraction_theta_full 0.998
_diffrn_measured_fraction_theta_max 0.998
_diffrn_measurement_device_type 'CCD area detector'
_diffrn_measurement_method 'phi and omega scans'
_diffrn_radiation_monochromator graphite
_diffrn_radiation_source 'fine-focus sealed tube'
_diffrn_radiation_type MoK\a
_diffrn_radiation_wavelength 0.71073
_diffrn_reflns_av_R_equivalents 0.0309
_diffrn_reflns_av_sigmaI/netI 0.0261
_diffrn_reflns_limit_h_max 28
_diffrn_reflns_limit_h_min -18
_diffrn_reflns_limit_k_max 27
_diffrn_reflns_limit_k_min -28
_diffrn_reflns_limit_l_max 11
_diffrn_reflns_limit_l_min -12
_diffrn_reflns_number 11872
_diffrn_reflns_theta_full 27.02
_diffrn_reflns_theta_max 27.02
_diffrn_reflns_theta_min 1.84
_exptl_absorpt_coefficient_mu 1.442
_exptl_absorpt_correction_T_max 0.6398
_exptl_absorpt_correction_T_min 0.5325
_exptl_absorpt_process_details SADABS
_exptl_crystal_colour red
_exptl_crystal_density_diffrn 1.523
_exptl_crystal_density_method 'not measured'
_exptl_crystal_description block
_exptl_crystal_F_000 2256
_exptl_crystal_size_max 0.50
_exptl_crystal_size_mid 0.45
_exptl_crystal_size_min 0.34
_refine_diff_density_max 0.814
_refine_diff_density_min -0.763
_refine_diff_density_rms 0.099
_refine_ls_extinction_coef 0.00002(8)
_refine_ls_extinction_expression Fc^*^=kFc[1+0.001xFc^2^\l^3^/sin(2\q)]^-1/4^
_refine_ls_extinction_method SHELXL
_refine_ls_goodness_of_fit_ref 1.058
_refine_ls_hydrogen_treatment constr
_refine_ls_matrix_type full
_refine_ls_number_parameters 74
_refine_ls_number_reflns 2606
_refine_ls_number_restraints 0
_refine_ls_restrained_S_all 1.058
_refine_ls_R_factor_all 0.0730
_refine_ls_R_factor_gt 0.0538
_refine_ls_shift/su_max 0.001
_refine_ls_shift/su_mean 0.000
_refine_ls_structure_factor_coef Fsqd
_refine_ls_weighting_details 'calc w=1/[\s^2^(Fo^2^)+(0.0597P)^2^+30.4128P] where P=(Fo^2^+2Fc^2^)/3'
_refine_ls_weighting_scheme calc
_refine_ls_wR_factor_gt 0.1331
_refine_ls_wR_factor_ref 0.1478
_reflns_number_gt 2015
_reflns_number_total 2606
_reflns_threshold_expression >2sigma(I)
_cod_data_source_file ICA-2013-396-119-125-4.cif
_cod_data_source_block co
_cod_depositor_comments
;
The following automatic conversions were performed:

'_refine_ls_hydrogen_treatment' value 'CONSTR' changed to 'constr'
according to the built-in table from CIF Core dictionary named
'cif_core.dic' version 2.4.1 from 2010-06-29.

Automatic conversion script
Id: cif_fix_values 1891 2012-01-12 08:04:46Z andrius 
;
_cod_original_cell_volume 4765.9(9)
_cod_original_sg_symbol_H-M 'I4(1)/a  '
_cod_database_code 1513000

loop_
_symmetry_equiv_pos_as_xyz
'x, y, z'
'-x+1/2, -y, z+1/2'
'-y+3/4, x+1/4, z+1/4'
'y+3/4, -x+3/4, z+3/4'
'x+1/2, y+1/2, z+1/2'
'-x+1, -y+1/2, z+1'
'-y+5/4, x+3/4, z+3/4'
'y+5/4, -x+5/4, z+5/4'
'-x, -y, -z'
'x-1/2, y, -z-1/2'
'y-3/4, -x-1/4, -z-1/4'
'-y-3/4, x-3/4, -z-3/4'
'-x+1/2, -y+1/2, -z+1/2'
'x, y+1/2, -z'
'y-1/4, -x+1/4, -z+1/4'
'-y-1/4, x-1/4, -z-1/4'

loop_
_atom_site_label
_atom_site_type_symbol
_atom_site_fract_x
_atom_site_fract_y
_atom_site_fract_z
_atom_site_U_iso_or_equiv
_atom_site_adp_type
_atom_site_occupancy
_atom_site_symmetry_multiplicity
_atom_site_calc_flag
_atom_site_refinement_flags
C1 C 0.09257(19) 0.1954(2) 0.7231(5) 0.0399(10) Uiso 1 1 d .
H1 H 0.0920 0.2051 0.6282 0.048 Uiso 1 1 calc R
C2 C 0.11106(19) 0.13522(19) 0.7571(4) 0.0360(9) Uiso 1 1 d .
C3 C 0.1232(2) 0.0960(2) 0.6457(5) 0.0477(11) Uiso 1 1 d .
H3 H 0.1202 0.1112 0.5549 0.057 Uiso 1 1 calc R
C4 C 0.1390(2) 0.0374(2) 0.6649(5) 0.0514(12) Uiso 1 1 d .
H4 H 0.1478 0.0121 0.5888 0.062 Uiso 1 1 calc R
C5 C 0.1422(2) 0.0149(2) 0.7993(5) 0.0443(10) Uiso 1 1 d .
H5 H 0.1528 -0.0263 0.8136 0.053 Uiso 1 1 calc R
C6 C 0.13024(18) 0.05104(18) 0.9104(4) 0.0326(8) Uiso 1 1 d .
C7 C 0.11463(17) 0.11357(17) 0.8943(4) 0.0293(8) Uiso 1 1 d .
C8 C 0.1579(2) -0.0245(2) 1.0713(6) 0.0560(13) Uiso 1 1 d .
H8A H 0.1343 -0.0561 1.0253 0.084 Uiso 1 1 calc R
H8B H 0.1581 -0.0320 1.1703 0.084 Uiso 1 1 calc R
H8C H 0.1995 -0.0250 1.0366 0.084 Uiso 1 1 calc R
C9 C 0.03552(19) 0.35797(19) 0.9383(4) 0.0360(9) Uiso 1 1 d .
H9A H 0.0783 0.3549 0.9125 0.054 Uiso 1 1 calc R
H9B H 0.0287 0.3959 0.9881 0.054 Uiso 1 1 calc R
H9C H 0.0104 0.3573 0.8555 0.054 Uiso 1 1 calc R
C10 C 0.2085(3) 0.2714(3) 0.9830(7) 0.0722(17) Uiso 1 1 d .
H10A H 0.2352 0.2585 1.0577 0.108 Uiso 1 1 calc R
H10B H 0.2239 0.3089 0.9427 0.108 Uiso 1 1 calc R
H10C H 0.2071 0.2398 0.9125 0.108 Uiso 1 1 calc R
Co1 Co 0.06843(2) 0.22973(2) 1.01414(5) 0.0270(2) Uani 1 1 d .
O1 O 0.07719(13) 0.23636(13) 0.8020(3) 0.0380(7) Uiso 1 1 d .
O2 O 0.10471(12) 0.14578(12) 1.0033(3) 0.0312(6) Uiso 1 1 d .
O3 O 0.13149(13) 0.03286(13) 1.0447(3) 0.0385(7) Uiso 1 1 d .
O4 O 0.01979(11) 0.30831(11) 1.0237(3) 0.0259(5) Uiso 1 1 d .
O5 O 0.15034(14) 0.28107(14) 1.0342(3) 0.0416(7) Uiso 1 1 d .
H1A H 0.1526 0.3063 1.0997 0.062 Uiso 1 1 d R

loop_
_atom_site_aniso_label
_atom_site_aniso_U_11
_atom_site_aniso_U_22
_atom_site_aniso_U_33
_atom_site_aniso_U_23
_atom_site_aniso_U_13
_atom_site_aniso_U_12
Co1 0.0319(3) 0.0277(3) 0.0216(3) 0.00001(19) 0.00319(19) 0.0012(2)

loop_
_atom_type_symbol
_atom_type_description
_atom_type_scat_dispersion_real
_atom_type_scat_dispersion_imag
_atom_type_scat_source
C C 0.0033 0.0016 'International Tables Vol C Tables 4.2.6.8 and 6.1.1.4'
H H 0.0000 0.0000 'International Tables Vol C Tables 4.2.6.8 and 6.1.1.4'
O O 0.0106 0.0060 'International Tables Vol C Tables 4.2.6.8 and 6.1.1.4'
Co Co 0.3494 0.9721 'International Tables Vol C Tables 4.2.6.8 and 6.1.1.4'

loop_
_geom_angle_atom_site_label_1
_geom_angle_atom_site_label_2
_geom_angle_atom_site_label_3
_geom_angle
_geom_angle_site_symmetry_1
_geom_angle_site_symmetry_3
O1 C1 C2 128.0(4) . .
O1 C1 H1 116.0 . .
C2 C1 H1 116.0 . .
C3 C2 C7 120.3(4) . .
C3 C2 C1 116.5(4) . .
C7 C2 C1 123.1(4) . .
C4 C3 C2 122.0(5) . .
C4 C3 H3 119.0 . .
C2 C3 H3 119.0 . .
C3 C4 C5 118.8(5) . .
C3 C4 H4 120.6 . .
C5 C4 H4 120.6 . .
C6 C5 C4 121.4(4) . .
C6 C5 H5 119.3 . .
C4 C5 H5 119.3 . .
O3 C6 C5 125.5(4) . .
O3 C6 C7 113.1(3) . .
C5 C6 C7 121.5(4) . .
O2 C7 C2 125.2(3) . .
O2 C7 C6 118.7(3) . .
C2 C7 C6 116.1(3) . .
O3 C8 H8A 109.5 . .
O3 C8 H8B 109.5 . .
H8A C8 H8B 109.5 . .
O3 C8 H8C 109.5 . .
H8A C8 H8C 109.5 . .
H8B C8 H8C 109.5 . .
O4 C9 H9A 109.5 . .
O4 C9 H9B 109.5 . .
H9A C9 H9B 109.5 . .
O4 C9 H9C 109.5 . .
H9A C9 H9C 109.5 . .
H9B C9 H9C 109.5 . .
O5 C10 H10A 109.5 . .
O5 C10 H10B 109.5 . .
H10A C10 H10B 109.5 . .
O5 C10 H10C 109.5 . .
H10A C10 H10C 109.5 . .
H10B C10 H10C 109.5 . .
O2 Co1 O4 171.62(10) . .
O2 Co1 O4 95.70(10) . 15_557
O4 Co1 O4 83.91(11) . 15_557
O2 Co1 O1 88.61(11) . .
O4 Co1 O1 91.96(11) . .
O4 Co1 O1 175.59(11) 15_557 .
O2 Co1 O4 90.18(10) . 6_454
O4 Co1 O4 81.47(10) . 6_454
O4 Co1 O4 81.95(10) 15_557 6_454
O1 Co1 O4 99.01(11) . 6_454
O2 Co1 O5 98.94(11) . .
O4 Co1 O5 89.44(10) . .
O4 Co1 O5 89.84(11) 15_557 .
O1 Co1 O5 88.56(12) . .
O4 Co1 O5 168.32(11) 6_454 .
C1 O1 Co1 126.3(3) . .
C7 O2 Co1 127.8(2) . .
C6 O3 C8 116.4(4) . .
C9 O4 Co1 120.1(2) . .
C9 O4 Co1 119.9(2) . 12_668
Co1 O4 Co1 97.69(10) . 12_668
C9 O4 Co1 120.3(2) . 6_454
Co1 O4 Co1 98.30(10) . 6_454
Co1 O4 Co1 95.20(10) 12_668 6_454
C10 O5 Co1 131.5(3) . .
C10 O5 H1A 108.4 . .
Co1 O5 H1A 117.8 . .

loop_
_geom_bond_atom_site_label_1
_geom_bond_atom_site_label_2
_geom_bond_distance
_geom_bond_site_symmetry_2
C1 O1 1.237(5) .
C1 C2 1.430(6) .
C1 H1 0.9500 .
C2 C3 1.416(6) .
C2 C7 1.424(6) .
C3 C4 1.352(7) .
C3 H3 0.9500 .
C4 C5 1.404(7) .
C4 H4 0.9500 .
C5 C6 1.372(6) .
C5 H5 0.9500 .
C6 O3 1.370(5) .
C6 C7 1.433(5) .
C7 O2 1.298(5) .
C8 O3 1.420(6) .
C8 H8A 0.9800 .
C8 H8B 0.9800 .
C8 H8C 0.9800 .
C9 O4 1.421(5) .
C9 H9A 0.9800 .
C9 H9B 0.9800 .
C9 H9C 0.9800 .
C10 O5 1.395(7) .
C10 H10A 0.9800 .
C10 H10B 0.9800 .
C10 H10C 0.9800 .
Co1 O2 2.024(3) .
Co1 O4 2.045(2) .
Co1 O4 2.082(3) 15_557
Co1 O1 2.083(3) .
Co1 O4 2.126(2) 6_454
Co1 O5 2.146(3) .
O4 Co1 2.082(3) 12_668
O4 Co1 2.126(2) 6_454
O5 H1A 0.8500 .

loop_
_geom_hbond_atom_site_label_D
_geom_hbond_atom_site_label_H
_geom_hbond_atom_site_label_A
_geom_hbond_distance_DH
_geom_hbond_distance_HA
_geom_hbond_distance_DA
_geom_hbond_angle_DHA
_geom_hbond_site_symmetry_A
O5 H1A O2 0.85 2.08 2.826(4) 145.4 12_668
